data_8102658
loop_
_publ_author_name
'Yan-Ling Niu'
'Xiu-Mei Li'
'Qing-Wei Wang'

_publ_section_title
;
 Crystal structure of tatrakis(1,10-phenanthroline)fumaratodilead(II)
 nitrate, [Pb2(C12H8N2)4(C4H2O4)](NO3)2
;
_journal_issue 1
_journal_name_full 'Zeitschrift f\"ur Kristallographie - New Crystal Structures'
_journal_page_first 164
_journal_volume 225
_journal_year 2010
_chemical_formula_moiety 'C52 H34 N8 O4 Pb2, 2(N O3)'
_chemical_formula_sum 'C52 H34 N10 O10 Pb2'
_chemical_formula_weight 1373.27
_chemical_name_systematic
;
bis(1,10-phenanthroline)-fumarate-lead(II) 
nitrate, [Pb(C~12~H~8~N~2~)~2~(C~4~H~2~O~4~)~0.5~]~2~.2NO~3~
;
_space_group_IT_number 2
_symmetry_cell_setting triclinic
_symmetry_space_group_name_Hall '-P 1'
_symmetry_space_group_name_H-M 'P -1'
_atom_sites_solution_hydrogens geom
_atom_sites_solution_primary direct
_atom_sites_solution_secondary difmap
_audit_creation_method SHELXL-97
_cell_angle_alpha 96.754(3)
_cell_angle_beta 109.392(2)
_cell_angle_gamma 100.347(3)
_cell_formula_units_Z 1
_cell_length_a 9.0544(19)
_cell_length_b 11.520(2)
_cell_length_c 12.019(3)
_cell_measurement_reflns_used 4050
_cell_measurement_temperature 292(2)
_cell_measurement_theta_max 26.00
_cell_measurement_theta_min 1.83
_cell_volume 1141.9(4)
_computing_cell_refinement 'Bruker SMART'
_computing_data_collection 'Bruker SMART'
_computing_data_reduction 'Bruker SAINT'
_computing_molecular_graphics 'Bruker SHELXTL'
_computing_publication_material 'Bruker SHELXTL'
_computing_structure_refinement 'SHELXL-97 (Sheldrick, 1997)'
_computing_structure_solution 'SHELXS-97 (Sheldrick, 1990)'
_diffrn_ambient_temperature 292(2)
_diffrn_detector_area_resol_mean 'Bruker CCD diffractometer'
_diffrn_measured_fraction_theta_full 0.972
_diffrn_measured_fraction_theta_max 0.972
_diffrn_measurement_device_type MoK\a
_diffrn_measurement_method 'sealed tube'
_diffrn_radiation_monochromator graphite
_diffrn_radiation_source 'fine-focus sealed tube'
_diffrn_radiation_type MoK\a
_diffrn_radiation_wavelength 0.71073
_diffrn_reflns_av_R_equivalents 0.0134
_diffrn_reflns_av_sigmaI/netI 0.0249
_diffrn_reflns_limit_h_max 9
_diffrn_reflns_limit_h_min -11
_diffrn_reflns_limit_k_max 11
_diffrn_reflns_limit_k_min -14
_diffrn_reflns_limit_l_max 14
_diffrn_reflns_limit_l_min -13
_diffrn_reflns_number 6412
_diffrn_reflns_theta_full 26.00
_diffrn_reflns_theta_max 26.00
_diffrn_reflns_theta_min 1.83
_diffrn_standards_decay_% none
_diffrn_standards_interval_count none
_diffrn_standards_interval_time none
_diffrn_standards_number 'w\ scan'
_exptl_absorpt_coefficient_mu 7.439
_exptl_absorpt_correction_T_max 0.644
_exptl_absorpt_correction_T_min 0.255
_exptl_absorpt_correction_type multi-scan
_exptl_crystal_colour brown
_exptl_crystal_density_diffrn 1.997
_exptl_crystal_density_method 'not measured'
_exptl_crystal_description block
_exptl_crystal_F_000 660
_exptl_crystal_size_max 0.238
_exptl_crystal_size_mid 0.157
_exptl_crystal_size_min 0.059
_refine_diff_density_max 1.639
_refine_diff_density_min -0.904
_refine_diff_density_rms 0.108
_refine_ls_extinction_method none
_refine_ls_goodness_of_fit_ref 1.054
_refine_ls_hydrogen_treatment constr
_refine_ls_matrix_type full
_refine_ls_number_parameters 334
_refine_ls_number_reflns 4373
_refine_ls_number_restraints 0
_refine_ls_restrained_S_all 1.054
_refine_ls_R_factor_all 0.0294
_refine_ls_R_factor_gt 0.0270
_refine_ls_shift/su_max 0.001
_refine_ls_shift/su_mean 0.000
_refine_ls_structure_factor_coef Fsqd
_refine_ls_weighting_details 'calc w=1/[\s^2^(Fo^2^)+(0.0475P)^2^+0.4667P] where P=(Fo^2^+2Fc^2^)/3'
_refine_ls_weighting_scheme calc
_refine_ls_wR_factor_gt 0.0696
_refine_ls_wR_factor_ref 0.0708
_reflns_number_gt 4082
_reflns_number_total 4373
_reflns_threshold_expression >2sigma(I)
_cod_data_source_file 1267-2905.cff
_cod_data_source_block 2
_cod_original_sg_symbol_H-M P-1
_cod_database_code 8102658

loop_
_symmetry_equiv_pos_as_xyz
'x, y, z'
'-x, -y, -z'

loop_
_atom_site_label
_atom_site_type_symbol
_atom_site_fract_x
_atom_site_fract_y
_atom_site_fract_z
_atom_site_U_iso_or_equiv
_atom_site_adp_type
_atom_site_occupancy
_atom_site_symmetry_multiplicity
_atom_site_calc_flag
_atom_site_refinement_flags
_atom_site_disorder_assembly
_atom_site_disorder_group
Pb Pb 0.418315(17) 0.352628(13) 0.267493(13) 0.03958(7) Uani 1 1 d . . .
O1 O 0.1340(4) 0.3517(3) 0.1103(4) 0.0612(10) Uani 1 1 d . . .
O2 O 0.3423(4) 0.4870(3) 0.1155(3) 0.0555(9) Uani 1 1 d . . .
O3 O 0.3813(7) 0.1850(5) 0.5692(6) 0.117(2) Uani 1 1 d . . .
O4 O 0.6289(6) 0.2462(7) 0.6710(5) 0.121(2) Uani 1 1 d . . .
O5 O 0.5081(7) 0.3533(7) 0.5559(6) 0.125(2) Uani 1 1 d . . .
N1 N 0.2736(4) 0.1231(3) 0.2094(3) 0.0411(8) Uani 1 1 d . . .
N2 N 0.4307(4) 0.2393(3) 0.0796(3) 0.0366(7) Uani 1 1 d . . .
N3 N 0.6714(5) 0.2532(3) 0.3541(3) 0.0440(8) Uani 1 1 d . . .
N4 N 0.6976(4) 0.4679(3) 0.2757(3) 0.0437(8) Uani 1 1 d . . .
N5 N 0.5069(6) 0.2603(6) 0.5990(4) 0.0705(14) Uani 1 1 d . . .
C1 C 0.1982(6) 0.0673(5) 0.2725(5) 0.0530(11) Uani 1 1 d . . .
H1 H 0.2069 0.1087 0.3465 0.064 Uiso 1 1 calc R . .
C2 C 0.1064(7) -0.0509(5) 0.2329(5) 0.0581(13) Uani 1 1 d . . .
H2 H 0.0547 -0.0868 0.2796 0.070 Uiso 1 1 calc R . .
C3 C 0.0935(6) -0.1121(4) 0.1265(5) 0.0529(12) Uani 1 1 d . . .
H3 H 0.0320 -0.1906 0.0991 0.063 Uiso 1 1 calc R . .
C4 C 0.1731(5) -0.0575(4) 0.0564(4) 0.0416(9) Uani 1 1 d . . .
C5 C 0.1666(6) -0.1177(4) -0.0565(4) 0.0497(11) Uani 1 1 d . . .
H5 H 0.1062 -0.1963 -0.0873 0.060 Uiso 1 1 calc R . .
C6 C 0.2469(6) -0.0620(4) -0.1187(4) 0.0497(11) Uani 1 1 d . . .
H6 H 0.2417 -0.1031 -0.1918 0.060 Uiso 1 1 calc R . .
C7 C 0.3403(5) 0.0593(4) -0.0750(4) 0.0394(9) Uani 1 1 d . . .
C8 C 0.4279(6) 0.1205(4) -0.1377(4) 0.0456(10) Uani 1 1 d . . .
H8 H 0.4279 0.0816 -0.2100 0.055 Uiso 1 1 calc R . .
C9 C 0.5113(5) 0.2355(4) -0.0915(4) 0.0452(10) Uani 1 1 d . . .
H9 H 0.5702 0.2761 -0.1314 0.054 Uiso 1 1 calc R . .
C10 C 0.5086(5) 0.2933(4) 0.0166(4) 0.0425(9) Uani 1 1 d . . .
H10 H 0.5639 0.3733 0.0458 0.051 Uiso 1 1 calc R . .
C11 C 0.3463(5) 0.1226(4) 0.0350(4) 0.0351(8) Uani 1 1 d . . .
C12 C 0.2626(5) 0.0625(4) 0.1027(4) 0.0357(8) Uani 1 1 d . . .
C13 C 0.6605(6) 0.1524(5) 0.3959(4) 0.0511(11) Uani 1 1 d . . .
H13 H 0.5597 0.1102 0.3900 0.061 Uiso 1 1 calc R . .
C14 C 0.7986(7) 0.1052(5) 0.4502(5) 0.0602(14) Uani 1 1 d . . .
H14 H 0.7872 0.0332 0.4778 0.072 Uiso 1 1 calc R . .
C15 C 0.9446(7) 0.1677(5) 0.4603(5) 0.0578(13) Uani 1 1 d . . .
H15 H 1.0354 0.1389 0.4957 0.069 Uiso 1 1 calc R . .
C16 C 0.9610(6) 0.2765(5) 0.4174(4) 0.0511(12) Uani 1 1 d . . .
C17 C 1.1133(6) 0.3482(5) 0.4308(5) 0.0581(13) Uani 1 1 d . . .
H17 H 1.2061 0.3222 0.4673 0.070 Uiso 1 1 calc R . .
C18 C 1.1260(6) 0.4534(5) 0.3917(5) 0.0562(13) Uani 1 1 d . . .
H18 H 1.2270 0.4983 0.4010 0.067 Uiso 1 1 calc R . .
C19 C 0.9855(6) 0.4965(4) 0.3359(4) 0.0468(10) Uani 1 1 d . . .
C20 C 0.9934(6) 0.6055(5) 0.2955(5) 0.0590(13) Uani 1 1 d . . .
H20 H 1.0919 0.6514 0.3007 0.071 Uiso 1 1 calc R . .
C21 C 0.8564(7) 0.6439(5) 0.2485(5) 0.0612(13) Uani 1 1 d . . .
H21 H 0.8602 0.7165 0.2217 0.073 Uiso 1 1 calc R . .
C22 C 0.7100(6) 0.5731(5) 0.2410(5) 0.0536(12) Uani 1 1 d . . .
H22 H 0.6171 0.6009 0.2103 0.064 Uiso 1 1 calc R . .
C23 C 0.8330(5) 0.4282(4) 0.3231(4) 0.0404(9) Uani 1 1 d . . .
C24 C 0.8196(5) 0.3164(4) 0.3651(4) 0.0405(9) Uani 1 1 d . . .
C25 C 0.1932(5) 0.4468(4) 0.0856(4) 0.0418(9) Uani 1 1 d . . .
C26 C 0.0835(5) 0.5198(4) 0.0168(4) 0.0474(10) Uani 1 1 d . . .
H26 H 0.1268 0.5904 -0.0030 0.057 Uiso 1 1 calc R . .

loop_
_atom_site_aniso_label
_atom_site_aniso_U_11
_atom_site_aniso_U_22
_atom_site_aniso_U_33
_atom_site_aniso_U_23
_atom_site_aniso_U_13
_atom_site_aniso_U_12
Pb 0.03548(10) 0.03792(11) 0.04290(11) 0.00707(7) 0.01080(7) 0.00946(7)
O1 0.0427(18) 0.053(2) 0.080(2) 0.0310(19) 0.0080(17) 0.0068(16)
O2 0.0378(17) 0.0469(19) 0.079(2) 0.0213(18) 0.0145(16) 0.0096(14)
O3 0.081(4) 0.084(4) 0.145(5) 0.009(4) -0.001(3) 0.002(3)
O4 0.066(3) 0.223(8) 0.085(3) 0.065(4) 0.020(3) 0.049(4)
O5 0.081(4) 0.173(6) 0.151(6) 0.093(5) 0.058(4) 0.033(4)
N1 0.044(2) 0.0343(19) 0.0419(19) 0.0075(15) 0.0134(16) 0.0064(15)
N2 0.0359(18) 0.0314(18) 0.0399(18) 0.0088(14) 0.0104(14) 0.0062(14)
N3 0.044(2) 0.043(2) 0.043(2) 0.0090(16) 0.0109(16) 0.0153(16)
N4 0.0367(19) 0.040(2) 0.046(2) 0.0054(16) 0.0064(16) 0.0049(15)
N5 0.049(3) 0.110(4) 0.057(3) 0.018(3) 0.022(2) 0.025(3)
C1 0.055(3) 0.049(3) 0.055(3) 0.013(2) 0.023(2) 0.005(2)
C2 0.065(3) 0.053(3) 0.060(3) 0.022(3) 0.030(3) 0.003(2)
C3 0.052(3) 0.039(3) 0.064(3) 0.017(2) 0.018(2) 0.003(2)
C4 0.036(2) 0.036(2) 0.051(2) 0.0142(19) 0.0112(19) 0.0090(18)
C5 0.051(3) 0.031(2) 0.052(3) -0.0006(19) 0.008(2) 0.0018(19)
C6 0.058(3) 0.040(2) 0.041(2) -0.0007(19) 0.009(2) 0.007(2)
C7 0.041(2) 0.038(2) 0.036(2) 0.0080(17) 0.0065(17) 0.0122(18)
C8 0.049(3) 0.051(3) 0.036(2) 0.0096(19) 0.0126(19) 0.014(2)
C9 0.046(2) 0.049(3) 0.044(2) 0.018(2) 0.017(2) 0.012(2)
C10 0.042(2) 0.038(2) 0.046(2) 0.0099(19) 0.0144(19) 0.0065(18)
C11 0.0310(19) 0.036(2) 0.036(2) 0.0104(17) 0.0072(16) 0.0095(16)
C12 0.034(2) 0.029(2) 0.040(2) 0.0105(17) 0.0066(17) 0.0078(16)
C13 0.055(3) 0.049(3) 0.052(3) 0.015(2) 0.017(2) 0.020(2)
C14 0.076(4) 0.055(3) 0.052(3) 0.017(2) 0.016(3) 0.029(3)
C15 0.061(3) 0.066(3) 0.048(3) 0.009(2) 0.011(2) 0.036(3)
C16 0.051(3) 0.063(3) 0.035(2) -0.001(2) 0.007(2) 0.028(2)
C17 0.038(2) 0.076(4) 0.053(3) -0.006(3) 0.008(2) 0.025(2)
C18 0.036(2) 0.067(3) 0.057(3) -0.011(3) 0.015(2) 0.009(2)
C19 0.041(2) 0.051(3) 0.044(2) -0.004(2) 0.0147(19) 0.007(2)
C20 0.045(3) 0.062(3) 0.060(3) -0.001(3) 0.019(2) -0.005(2)
C21 0.060(3) 0.046(3) 0.067(3) 0.012(2) 0.018(3) -0.004(2)
C22 0.044(3) 0.044(3) 0.060(3) 0.011(2) 0.005(2) 0.006(2)
C23 0.035(2) 0.045(2) 0.036(2) -0.0009(18) 0.0080(17) 0.0109(18)
C24 0.036(2) 0.045(2) 0.037(2) -0.0006(18) 0.0077(17) 0.0139(18)
C25 0.037(2) 0.036(2) 0.045(2) 0.0059(18) 0.0074(18) 0.0080(18)
C26 0.041(2) 0.044(3) 0.056(3) 0.019(2) 0.012(2) 0.0120(19)

loop_
_atom_type_symbol
_atom_type_description
_atom_type_scat_dispersion_real
_atom_type_scat_dispersion_imag
_atom_type_scat_source
Pb Pb -3.3944 10.1111 'International Tables Vol C Tables 4.2.6.8 and 6.1.1.4'
O O 0.0106 0.0060 'International Tables Vol C Tables 4.2.6.8 and 6.1.1.4'
N N 0.0061 0.0033 'International Tables Vol C Tables 4.2.6.8 and 6.1.1.4'
C C 0.0033 0.0016 'International Tables Vol C Tables 4.2.6.8 and 6.1.1.4'
H H 0.0000 0.0000 'International Tables Vol C Tables 4.2.6.8 and 6.1.1.4'

loop_
_geom_angle_atom_site_label_1
_geom_angle_atom_site_label_2
_geom_angle_atom_site_label_3
_geom_angle
_geom_angle_site_symmetry_1
_geom_angle_site_symmetry_3
_geom_angle_publ_flag
N2 Pb O2 76.27(12) . . ?
N2 Pb N4 79.88(11) . . ?
O2 Pb N4 77.56(11) . . ?
N2 Pb N1 64.38(11) . . ?
O2 Pb N1 119.45(11) . . ?
N4 Pb N1 132.42(12) . . ?
N2 Pb O1 79.27(12) . . ?
O2 Pb O1 50.28(10) . . ?
N4 Pb O1 126.99(11) . . ?
N1 Pb O1 77.59(11) . . ?
N2 Pb N3 77.29(11) . . ?
O2 Pb N3 135.04(11) . . ?
N4 Pb N3 62.41(12) . . ?
N1 Pb N3 79.19(12) . . ?
O1 Pb N3 152.36(13) . . ?
C25 O1 Pb 90.0(3) . . ?
C25 O2 Pb 94.5(3) . . ?
C1 N1 C12 118.5(4) . . ?
C1 N1 Pb 123.9(3) . . ?
C12 N1 Pb 117.2(3) . . ?
C10 N2 C11 118.3(4) . . ?
C10 N2 Pb 121.2(3) . . ?
C11 N2 Pb 120.3(3) . . ?
C13 N3 C24 118.7(4) . . ?
C13 N3 Pb 123.1(3) . . ?
C24 N3 Pb 117.9(3) . . ?
C22 N4 C23 118.9(4) . . ?
C22 N4 Pb 119.0(3) . . ?
C23 N4 Pb 121.9(3) . . ?
O4 N5 O3 120.6(7) . . ?
O4 N5 O5 120.1(7) . . ?
O3 N5 O5 119.3(6) . . ?
N1 C1 C2 122.9(5) . . ?
N1 C1 H1 118.5 . . ?
C2 C1 H1 118.5 . . ?
C3 C2 C1 119.2(5) . . ?
C3 C2 H2 120.4 . . ?
C1 C2 H2 120.4 . . ?
C2 C3 C4 120.2(5) . . ?
C2 C3 H3 119.9 . . ?
C4 C3 H3 119.9 . . ?
C3 C4 C12 116.9(4) . . ?
C3 C4 C5 123.2(4) . . ?
C12 C4 C5 119.9(4) . . ?
C6 C5 C4 120.7(4) . . ?
C6 C5 H5 119.6 . . ?
C4 C5 H5 119.6 . . ?
C5 C6 C7 121.5(4) . . ?
C5 C6 H6 119.3 . . ?
C7 C6 H6 119.3 . . ?
C11 C7 C8 117.6(4) . . ?
C11 C7 C6 119.4(4) . . ?
C8 C7 C6 123.0(4) . . ?
C9 C8 C7 119.6(4) . . ?
C9 C8 H8 120.2 . . ?
C7 C8 H8 120.2 . . ?
C8 C9 C10 119.6(4) . . ?
C8 C9 H9 120.2 . . ?
C10 C9 H9 120.2 . . ?
N2 C10 C9 123.1(4) . . ?
N2 C10 H10 118.5 . . ?
C9 C10 H10 118.5 . . ?
N2 C11 C7 121.9(4) . . ?
N2 C11 C12 118.9(4) . . ?
C7 C11 C12 119.2(4) . . ?
N1 C12 C4 122.2(4) . . ?
N1 C12 C11 118.5(4) . . ?
C4 C12 C11 119.3(4) . . ?
N3 C13 C14 122.6(5) . . ?
N3 C13 H13 118.7 . . ?
C14 C13 H13 118.7 . . ?
C15 C14 C13 118.5(5) . . ?
C15 C14 H14 120.8 . . ?
C13 C14 H14 120.8 . . ?
C14 C15 C16 120.5(5) . . ?
C14 C15 H15 119.8 . . ?
C16 C15 H15 119.8 . . ?
C24 C16 C15 117.5(5) . . ?
C24 C16 C17 120.0(5) . . ?
C15 C16 C17 122.5(5) . . ?
C18 C17 C16 121.4(5) . . ?
C18 C17 H17 119.3 . . ?
C16 C17 H17 119.3 . . ?
C17 C18 C19 120.6(5) . . ?
C17 C18 H18 119.7 . . ?
C19 C18 H18 119.7 . . ?
C20 C19 C23 118.2(4) . . ?
C20 C19 C18 122.5(5) . . ?
C23 C19 C18 119.3(5) . . ?
C21 C20 C19 119.6(5) . . ?
C21 C20 H20 120.2 . . ?
C19 C20 H20 120.2 . . ?
C20 C21 C22 119.1(5) . . ?
C20 C21 H21 120.4 . . ?
C22 C21 H21 120.4 . . ?
N4 C22 C21 122.8(5) . . ?
N4 C22 H22 118.6 . . ?
C21 C22 H22 118.6 . . ?
N4 C23 C19 121.3(4) . . ?
N4 C23 C24 118.6(4) . . ?
C19 C23 C24 120.1(4) . . ?
N3 C24 C16 122.3(4) . . ?
N3 C24 C23 119.1(4) . . ?
C16 C24 C23 118.7(4) . . ?
O1 C25 O2 123.1(4) . . ?
O1 C25 C26 119.7(4) . . ?
O2 C25 C26 117.2(4) . . ?
C26 C26 C25 119.6(5) 2_565 . ?
C26 C26 H26 120.2 2_565 . ?
C25 C26 H26 120.2 . . ?

loop_
_geom_bond_atom_site_label_1
_geom_bond_atom_site_label_2
_geom_bond_distance
_geom_bond_site_symmetry_2
_geom_bond_publ_flag
Pb N2 2.518(4) . ?
Pb O2 2.534(3) . ?
Pb N4 2.601(4) . ?
Pb N1 2.629(4) . ?
Pb O1 2.636(3) . ?
Pb N3 2.699(4) . ?
O1 C25 1.244(5) . ?
O2 C25 1.256(5) . ?
O3 N5 1.214(8) . ?
O4 N5 1.208(6) . ?
O5 N5 1.244(8) . ?
N1 C1 1.325(6) . ?
N1 C12 1.350(6) . ?
N2 C10 1.329(5) . ?
N2 C11 1.366(5) . ?
N3 C13 1.319(6) . ?
N3 C24 1.362(6) . ?
N4 C22 1.325(6) . ?
N4 C23 1.355(6) . ?
C1 C2 1.396(7) . ?
C1 H1 0.9300 . ?
C2 C3 1.344(8) . ?
C2 H2 0.9300 . ?
C3 C4 1.411(7) . ?
C3 H3 0.9300 . ?
C4 C12 1.413(6) . ?
C4 C5 1.427(7) . ?
C5 C6 1.344(7) . ?
C5 H5 0.9300 . ?
C6 C7 1.432(6) . ?
C6 H6 0.9300 . ?
C7 C11 1.412(6) . ?
C7 C8 1.419(6) . ?
C8 C9 1.351(7) . ?
C8 H8 0.9300 . ?
C9 C10 1.399(6) . ?
C9 H9 0.9300 . ?
C10 H10 0.9300 . ?
C11 C12 1.439(6) . ?
C13 C14 1.439(7) . ?
C13 H13 0.9300 . ?
C14 C15 1.346(8) . ?
C14 H14 0.9300 . ?
C15 C16 1.413(8) . ?
C15 H15 0.9300 . ?
C16 C24 1.411(6) . ?
C16 C17 1.422(8) . ?
C17 C18 1.350(8) . ?
C17 H17 0.9300 . ?
C18 C19 1.433(7) . ?
C18 H18 0.9300 . ?
C19 C20 1.397(7) . ?
C19 C23 1.410(6) . ?
C20 C21 1.358(8) . ?
C20 H20 0.9300 . ?
C21 C22 1.395(7) . ?
C21 H21 0.9300 . ?
C22 H22 0.9300 . ?
C23 C24 1.437(6) . ?
C25 C26 1.516(6) . ?
C26 C26 1.400(9) 2_565 ?
C26 H26 0.9300 . ?

loop_
_geom_torsion_atom_site_label_1
_geom_torsion_atom_site_label_2
_geom_torsion_atom_site_label_3
_geom_torsion_atom_site_label_4
_geom_torsion
_geom_torsion_site_symmetry_1
_geom_torsion_site_symmetry_2
_geom_torsion_site_symmetry_3
_geom_torsion_site_symmetry_4
_geom_torsion_publ_flag
N2 Pb O1 C25 -88.8(3) . . . . ?
O2 Pb O1 C25 -7.9(3) . . . . ?
N4 Pb O1 C25 -20.4(4) . . . . ?
N1 Pb O1 C25 -154.7(3) . . . . ?
N3 Pb O1 C25 -121.2(3) . . . . ?
N2 Pb O2 C25 95.2(3) . . . . ?
N4 Pb O2 C25 177.6(3) . . . . ?
N1 Pb O2 C25 45.6(3) . . . . ?
O1 Pb O2 C25 7.8(3) . . . . ?
N3 Pb O2 C25 150.7(3) . . . . ?
N2 Pb N1 C1 179.8(4) . . . . ?
O2 Pb N1 C1 -125.1(4) . . . . ?
N4 Pb N1 C1 134.4(4) . . . . ?
O1 Pb N1 C1 -96.2(4) . . . . ?
N3 Pb N1 C1 98.9(4) . . . . ?
N2 Pb N1 C12 -7.0(3) . . . . ?
O2 Pb N1 C12 48.0(3) . . . . ?
N4 Pb N1 C12 -52.4(3) . . . . ?
O1 Pb N1 C12 76.9(3) . . . . ?
N3 Pb N1 C12 -88.0(3) . . . . ?
O2 Pb N2 C10 48.5(3) . . . . ?
N4 Pb N2 C10 -31.0(3) . . . . ?
N1 Pb N2 C10 -178.8(3) . . . . ?
O1 Pb N2 C10 100.0(3) . . . . ?
N3 Pb N2 C10 -94.8(3) . . . . ?
O2 Pb N2 C11 -126.3(3) . . . . ?
N4 Pb N2 C11 154.1(3) . . . . ?
N1 Pb N2 C11 6.4(3) . . . . ?
O1 Pb N2 C11 -74.9(3) . . . . ?
N3 Pb N2 C11 90.3(3) . . . . ?
N2 Pb N3 C13 -97.5(4) . . . . ?
O2 Pb N3 C13 -152.7(3) . . . . ?
N4 Pb N3 C13 177.4(4) . . . . ?
N1 Pb N3 C13 -31.5(4) . . . . ?
O1 Pb N3 C13 -64.8(5) . . . . ?
N2 Pb N3 C24 88.8(3) . . . . ?
O2 Pb N3 C24 33.5(4) . . . . ?
N4 Pb N3 C24 3.7(3) . . . . ?
N1 Pb N3 C24 154.7(3) . . . . ?
O1 Pb N3 C24 121.4(3) . . . . ?
N2 Pb N4 C22 101.1(4) . . . . ?
O2 Pb N4 C22 23.1(4) . . . . ?
N1 Pb N4 C22 141.8(3) . . . . ?
O1 Pb N4 C22 32.9(4) . . . . ?
N3 Pb N4 C22 -178.1(4) . . . . ?
N2 Pb N4 C23 -84.1(3) . . . . ?
O2 Pb N4 C23 -162.2(3) . . . . ?
N1 Pb N4 C23 -43.4(4) . . . . ?
O1 Pb N4 C23 -152.3(3) . . . . ?
N3 Pb N4 C23 -3.3(3) . . . . ?
C12 N1 C1 C2 -0.8(7) . . . . ?
Pb N1 C1 C2 172.3(4) . . . . ?
N1 C1 C2 C3 0.4(9) . . . . ?
C1 C2 C3 C4 0.5(8) . . . . ?
C2 C3 C4 C12 -0.9(7) . . . . ?
C2 C3 C4 C5 179.1(5) . . . . ?
C3 C4 C5 C6 -178.9(5) . . . . ?
C12 C4 C5 C6 1.0(7) . . . . ?
C4 C5 C6 C7 -0.5(7) . . . . ?
C5 C6 C7 C11 -1.0(7) . . . . ?
C5 C6 C7 C8 179.3(5) . . . . ?
C11 C7 C8 C9 -0.6(6) . . . . ?
C6 C7 C8 C9 179.0(4) . . . . ?
C7 C8 C9 C10 -0.8(7) . . . . ?
C11 N2 C10 C9 -1.6(6) . . . . ?
Pb N2 C10 C9 -176.5(3) . . . . ?
C8 C9 C10 N2 2.0(7) . . . . ?
C10 N2 C11 C7 0.0(6) . . . . ?
Pb N2 C11 C7 175.0(3) . . . . ?
C10 N2 C11 C12 179.4(4) . . . . ?
Pb N2 C11 C12 -5.6(5) . . . . ?
C8 C7 C11 N2 1.1(6) . . . . ?
C6 C7 C11 N2 -178.5(4) . . . . ?
C8 C7 C11 C12 -178.3(4) . . . . ?
C6 C7 C11 C12 2.0(6) . . . . ?
C1 N1 C12 C4 0.3(6) . . . . ?
Pb N1 C12 C4 -173.2(3) . . . . ?
C1 N1 C12 C11 -179.1(4) . . . . ?
Pb N1 C12 C11 7.3(5) . . . . ?
C3 C4 C12 N1 0.5(6) . . . . ?
C5 C4 C12 N1 -179.5(4) . . . . ?
C3 C4 C12 C11 179.9(4) . . . . ?
C5 C4 C12 C11 0.0(6) . . . . ?
N2 C11 C12 N1 -1.5(6) . . . . ?
C7 C11 C12 N1 178.0(4) . . . . ?
N2 C11 C12 C4 179.0(4) . . . . ?
C7 C11 C12 C4 -1.5(6) . . . . ?
C24 N3 C13 C14 -1.4(7) . . . . ?
Pb N3 C13 C14 -175.1(4) . . . . ?
N3 C13 C14 C15 1.1(8) . . . . ?
C13 C14 C15 C16 -0.5(8) . . . . ?
C14 C15 C16 C24 0.3(7) . . . . ?
C14 C15 C16 C17 177.1(5) . . . . ?
C24 C16 C17 C18 -1.6(7) . . . . ?
C15 C16 C17 C18 -178.4(5) . . . . ?
C16 C17 C18 C19 0.5(8) . . . . ?
C17 C18 C19 C20 179.2(5) . . . . ?
C17 C18 C19 C23 0.5(7) . . . . ?
C23 C19 C20 C21 1.7(7) . . . . ?
C18 C19 C20 C21 -176.9(5) . . . . ?
C19 C20 C21 C22 -0.3(8) . . . . ?
C23 N4 C22 C21 1.5(8) . . . . ?
Pb N4 C22 C21 176.5(4) . . . . ?
C20 C21 C22 N4 -1.4(9) . . . . ?
C22 N4 C23 C19 0.0(6) . . . . ?
Pb N4 C23 C19 -174.8(3) . . . . ?
C22 N4 C23 C24 177.5(4) . . . . ?
Pb N4 C23 C24 2.8(5) . . . . ?
C20 C19 C23 N4 -1.6(7) . . . . ?
C18 C19 C23 N4 177.1(4) . . . . ?
C20 C19 C23 C24 -179.1(4) . . . . ?
C18 C19 C23 C24 -0.4(6) . . . . ?
C13 N3 C24 C16 1.2(7) . . . . ?
Pb N3 C24 C16 175.3(3) . . . . ?
C13 N3 C24 C23 -178.1(4) . . . . ?
Pb N3 C24 C23 -4.0(5) . . . . ?
C15 C16 C24 N3 -0.7(7) . . . . ?
C17 C16 C24 N3 -177.6(4) . . . . ?
C15 C16 C24 C23 178.6(4) . . . . ?
C17 C16 C24 C23 1.7(6) . . . . ?
N4 C23 C24 N3 1.0(6) . . . . ?
C19 C23 C24 N3 178.6(4) . . . . ?
N4 C23 C24 C16 -178.3(4) . . . . ?
C19 C23 C24 C16 -0.7(6) . . . . ?
Pb O1 C25 O2 14.7(5) . . . . ?
Pb O1 C25 C26 -165.0(4) . . . . ?
Pb O2 C25 O1 -15.3(5) . . . . ?
Pb O2 C25 C26 164.3(4) . . . . ?
O1 C25 C26 C26 0.9(9) . . . 2_565 ?
O2 C25 C26 C26 -178.8(6) . . . 2_565 ?
